data_4100607
loop_
_publ_author_name
'Zhang, Jie-Peng'
'Lin, Yan-Yong'
'Huang, Xiao-Chun'
'Chen, Xiao-Ming'

_publ_section_title
;
Copper(I) 1,2,4-Triazolates and Related Complexes:
Studies of the Solvothermal Ligand Reactions, Network
Topologies, and Photoluminescence Properties
;
_journal_name_full 'Journal of the American Chemical Society'
_journal_paper_doi 10.1021/ja042222t
_journal_year 2005
_chemical_formula_sum 'C24 H20 N10 Ni'
_chemical_formula_weight 507.21
_space_group_IT_number 15
_symmetry_cell_setting monoclinic
_symmetry_space_group_name_Hall '-C 2yc'
_symmetry_space_group_name_H-M 'C 1 2/c 1'
_cell_angle_alpha 90.00
_cell_angle_beta 112.3320(10)
_cell_angle_gamma 90.00
_cell_formula_units_Z 4
_cell_length_a 17.4679(8)
_cell_length_b 6.9798(3)
_cell_length_c 19.2699(9)
_cell_measurement_temperature 123(2)
_cell_volume 2173.22(17)
_diffrn_ambient_temperature 123(2)
_exptl_crystal_density_diffrn 1.550
_cod_original_sg_symbol_H-M 'C 2/c'
_cod_database_code 4100607

loop_
_symmetry_equiv_pos_as_xyz
'x, y, z'
'-x, y, -z+1/2'
'x+1/2, y+1/2, z'
'-x+1/2, y+1/2, -z+1/2'
'-x, -y, -z'
'x, -y, z-1/2'
'-x+1/2, -y+1/2, -z'
'x+1/2, -y+1/2, z-1/2'

loop_
_atom_site_label
_atom_site_type_symbol
_atom_site_fract_x
_atom_site_fract_y
_atom_site_fract_z
_atom_site_U_iso_or_equiv
_atom_site_adp_type
_atom_site_occupancy
_atom_site_symmetry_multiplicity
_atom_site_calc_flag
_atom_site_refinement_flags
_atom_site_disorder_assembly
_atom_site_disorder_group
Ni1 Ni 0.0000 0.5000 0.5000 0.01455(9) Uani 1 2 d S . .
N1 N 0.10061(8) 0.53631(18) 0.57954(7) 0.0171(2) Uani 1 1 d . . .
N2 N 0.14866(7) 0.82472(18) 0.54485(7) 0.0172(2) Uani 1 1 d . . .
N3 N 0.01956(8) 0.72093(18) 0.45467(7) 0.0165(2) Uani 1 1 d . . .
N4 N 0.37428(8) 0.70681(18) 0.79172(7) 0.0210(3) Uani 1 1 d . . .
N5 N 0.09517(9) 1.3304(2) 0.34860(8) 0.0291(3) Uani 1 1 d . . .
C1 C 0.08220(8) 0.8395(2) 0.47966(8) 0.0153(3) Uani 1 1 d . . .
C2 C 0.15419(9) 0.6761(2) 0.59049(8) 0.0159(3) Uani 1 1 d . . .
C3 C 0.08551(9) 1.01248(19) 0.43462(8) 0.0160(3) Uani 1 1 d . . .
C4 C 0.01459(9) 1.1008(2) 0.38480(8) 0.0199(3) Uani 1 1 d . . .
H4A H -0.0387 1.0551 0.3791 0.024 Uiso 1 1 calc R . .
C5 C 0.02273(10) 1.2567(2) 0.34346(9) 0.0250(3) Uani 1 1 d . . .
H5A H -0.0264 1.3147 0.3094 0.030 Uiso 1 1 calc R . .
C6 C 0.16282(11) 1.2465(3) 0.39789(10) 0.0292(4) Uani 1 1 d . . .
H6A H 0.2152 1.2974 0.4032 0.035 Uiso 1 1 calc R . .
C7 C 0.16154(10) 1.0901(2) 0.44180(9) 0.0227(3) Uani 1 1 d . . .
H7A H 0.2117 1.0370 0.4762 0.027 Uiso 1 1 calc R . .
C8 C 0.23063(9) 0.6818(2) 0.66098(8) 0.0163(3) Uani 1 1 d . . .
C9 C 0.23026(9) 0.6265(2) 0.73012(8) 0.0192(3) Uani 1 1 d . . .
H9A H 0.1811 0.5794 0.7342 0.023 Uiso 1 1 calc R . .
C10 C 0.30308(9) 0.6411(2) 0.79332(8) 0.0206(3) Uani 1 1 d . . .
H10A H 0.3022 0.6022 0.8402 0.025 Uiso 1 1 calc R . .
C11 C 0.37401(9) 0.7593(2) 0.72475(9) 0.0214(3) Uani 1 1 d . . .
H11A H 0.4242 0.8048 0.7224 0.026 Uiso 1 1 calc R . .
C12 C 0.30446(9) 0.7511(2) 0.65866(8) 0.0184(3) Uani 1 1 d . . .
H12A H 0.3071 0.7920 0.6126 0.022 Uiso 1 1 calc R . .
H3 H -0.0136(12) 0.752(3) 0.4136(11) 0.019(5) Uiso 1 1 d . . .
H1 H 0.1137(11) 0.460(3) 0.6132(11) 0.016(4) Uiso 1 1 d . . .

loop_
_atom_site_aniso_label
_atom_site_aniso_U_11
_atom_site_aniso_U_22
_atom_site_aniso_U_33
_atom_site_aniso_U_23
_atom_site_aniso_U_13
_atom_site_aniso_U_12
Ni1 0.01394(14) 0.01242(14) 0.01215(14) 0.00085(9) -0.00082(10) -0.00307(9)
N1 0.0166(6) 0.0147(6) 0.0142(6) 0.0024(5) -0.0008(5) -0.0021(5)
N2 0.0159(6) 0.0170(6) 0.0146(6) 0.0006(4) 0.0012(4) -0.0030(4)
N3 0.0161(6) 0.0156(6) 0.0126(6) 0.0006(4) -0.0005(5) -0.0024(4)
N4 0.0186(6) 0.0163(6) 0.0198(6) -0.0006(5) -0.0021(5) 0.0006(5)
N5 0.0353(8) 0.0265(7) 0.0224(7) 0.0059(6) 0.0073(6) -0.0085(6)
C1 0.0159(6) 0.0144(6) 0.0140(6) -0.0007(5) 0.0038(5) -0.0006(5)
C2 0.0154(6) 0.0157(6) 0.0136(6) -0.0013(5) 0.0019(5) -0.0003(5)
C3 0.0198(7) 0.0143(6) 0.0122(6) -0.0023(5) 0.0042(5) -0.0031(5)
C4 0.0207(7) 0.0190(7) 0.0176(7) 0.0009(5) 0.0045(5) -0.0027(6)
C5 0.0290(8) 0.0221(8) 0.0198(7) 0.0051(6) 0.0045(6) -0.0003(6)
C6 0.0277(8) 0.0328(9) 0.0256(8) 0.0042(7) 0.0084(7) -0.0124(7)
C7 0.0202(7) 0.0256(8) 0.0191(7) 0.0019(6) 0.0040(6) -0.0045(6)
C8 0.0161(6) 0.0115(6) 0.0160(6) -0.0012(5) 0.0001(5) -0.0007(5)
C9 0.0193(7) 0.0161(7) 0.0179(7) 0.0003(5) 0.0024(5) -0.0031(5)
C10 0.0239(7) 0.0163(7) 0.0161(7) 0.0007(5) 0.0013(6) -0.0012(5)
C11 0.0150(7) 0.0200(7) 0.0240(7) -0.0006(6) 0.0015(6) -0.0002(5)
C12 0.0173(7) 0.0174(7) 0.0174(7) -0.0003(5) 0.0031(5) 0.0003(5)

loop_
_geom_bond_atom_site_label_1
_geom_bond_atom_site_label_2
_geom_bond_distance
_geom_bond_site_symmetry_2
_geom_bond_publ_flag
Ni1 N1 1.8588(12) . ?
Ni1 N1 1.8588(12) 5_566 ?
Ni1 N3 1.8666(12) 5_566 ?
Ni1 N3 1.8666(12) . ?
N1 C2 1.3122(19) . ?
N2 C2 1.3397(18) . ?
N2 C1 1.3522(18) . ?
N3 C1 1.3091(18) . ?
N4 C10 1.337(2) . ?
N4 C11 1.340(2) . ?
N5 C5 1.334(2) . ?
N5 C6 1.337(2) . ?
C1 C3 1.5006(19) . ?
C2 C8 1.5005(18) . ?
C3 C4 1.390(2) . ?
C3 C7 1.392(2) . ?
C4 C5 1.388(2) . ?
C6 C7 1.386(2) . ?
C8 C9 1.389(2) . ?
C8 C12 1.394(2) . ?
C9 C10 1.391(2) . ?
C11 C12 1.388(2) . ?
